data_7714105
loop_
_publ_author_name
'Siewert, Jan-Erik'
'Schumann, Andr\'e'
'Wellnitz, Tim'
'Dankert, Fabian'
'Hering-Junghans, Christian'

_publ_section_title
;
 Triphosphiranes as Phosphinidene-Transfer Agents -- Synthesis of Regular
 and Chelating NHC Phosphinidene Adducts
;
_journal_name_full 'Dalton Transactions'
_journal_paper_doi 10.1039/D3DT02690F
_journal_year 2023
_chemical_formula_moiety '(C36 H44 N4 P2 Ge Cl)+, (Ge Cl3)-, C H2 Cl2'
_chemical_formula_sum 'C37 H46 Cl6 Ge2 N4 P2'
_chemical_formula_weight 966.60
_space_group_crystal_system triclinic
_space_group_IT_number 2
_space_group_name_Hall '-P 1'
_space_group_name_H-M_alt 'P -1'
_atom_sites_solution_hydrogens geom
_audit_creation_method SHELXL-2014/7
_audit_update_record
;
2023-08-17 deposited with the CCDC.	2023-09-26 downloaded from the CCDC.
;
_cell_angle_alpha 76.373(3)
_cell_angle_beta 89.218(3)
_cell_angle_gamma 83.018(2)
_cell_formula_units_Z 2
_cell_length_a 8.7735(7)
_cell_length_b 15.3647(12)
_cell_length_c 16.7707(13)
_cell_measurement_reflns_used 9799
_cell_measurement_temperature 150(2)
_cell_measurement_theta_max 66.61
_cell_measurement_theta_min 5.08
_cell_volume 2180.5(3)
_computing_cell_refinement 'SAINT (Bruker, 2013)'
_computing_data_collection 'APEX2 (Bruker, 2014)'
_computing_data_reduction SAINT
_computing_molecular_graphics 'ORTEP-3v2.01 (Farrugia, 1997)'
_computing_publication_material 'SHELXL-2014/7 (Sheldrick, 2014)'
_computing_structure_refinement 'SHELXL-2014/7 (Sheldrick, 2014)'
_computing_structure_solution 'SHELXT (Sheldrick, 2015)'
_diffrn_ambient_temperature 150(2)
_diffrn_measured_fraction_theta_full 0.996
_diffrn_measured_fraction_theta_max 0.996
_diffrn_measurement_device_type 'Bruker APEX-II CCD'
_diffrn_measurement_method '\f and \w scans'
_diffrn_radiation_monochromator multilayer
_diffrn_radiation_source microfocus
_diffrn_radiation_type CuK\a
_diffrn_radiation_wavelength 1.54178
_diffrn_reflns_av_R_equivalents 0.0318
_diffrn_reflns_av_unetI/netI 0.0182
_diffrn_reflns_Laue_measured_fraction_full 0.996
_diffrn_reflns_Laue_measured_fraction_max 0.996
_diffrn_reflns_limit_h_max 10
_diffrn_reflns_limit_h_min -10
_diffrn_reflns_limit_k_max 18
_diffrn_reflns_limit_k_min -18
_diffrn_reflns_limit_l_max 19
_diffrn_reflns_limit_l_min -19
_diffrn_reflns_number 45394
_diffrn_reflns_point_group_measured_fraction_full 0.996
_diffrn_reflns_point_group_measured_fraction_max 0.996
_diffrn_reflns_theta_full 66.804
_diffrn_reflns_theta_max 66.804
_diffrn_reflns_theta_min 2.711
_exptl_absorpt_coefficient_mu 6.019
_exptl_absorpt_correction_T_max 0.934
_exptl_absorpt_correction_T_min 0.819
_exptl_absorpt_correction_type multi-scan
_exptl_absorpt_process_details 'SADABS 2014/5'
_exptl_crystal_colour yellow
_exptl_crystal_density_diffrn 1.472
_exptl_crystal_description plate
_exptl_crystal_F_000 984
_exptl_crystal_size_max 0.210
_exptl_crystal_size_mid 0.120
_exptl_crystal_size_min 0.050
_refine_diff_density_max 0.645
_refine_diff_density_min -0.642
_refine_diff_density_rms 0.047
_refine_ls_extinction_method none
_refine_ls_goodness_of_fit_ref 1.035
_refine_ls_hydrogen_treatment constr
_refine_ls_matrix_type full
_refine_ls_number_parameters 481
_refine_ls_number_reflns 7713
_refine_ls_number_restraints 6
_refine_ls_restrained_S_all 1.035
_refine_ls_R_factor_all 0.0278
_refine_ls_R_factor_gt 0.0263
_refine_ls_shift/su_max 0.001
_refine_ls_shift/su_mean 0.000
_refine_ls_structure_factor_coef Fsqd
_refine_ls_weighting_details 'w=1/[\s^2^(Fo^2^)+(0.0324P)^2^+1.3390P] where P=(Fo^2^+2Fc^2^)/3'
_refine_ls_weighting_scheme calc
_refine_ls_wR_factor_gt 0.0672
_refine_ls_wR_factor_ref 0.0684
_reflns_Friedel_coverage 0.000
_reflns_number_gt 7289
_reflns_number_total 7713
_reflns_threshold_expression 'I > 2\s(I)'
_cod_data_source_file d3dt02690f2.cif
_cod_data_source_block ax2336_cmpd5aGeCl
_cod_database_code 7714105
_shelx_shelxl_version_number 2014/7
_shelx_space_group_comment
;
The symmetry employed for this shelxl refinement is uniquely defined
by the following loop, which should always be used as a source of
symmetry information in preference to the above space-group names.
They are only intended as comments.
;
_shelx_estimated_absorpt_t_min 0.365
_shelx_estimated_absorpt_t_max 0.753

loop_
_space_group_symop_operation_xyz
'x, y, z'
'-x, -y, -z'

loop_
_atom_site_label
_atom_site_type_symbol
_atom_site_fract_x
_atom_site_fract_y
_atom_site_fract_z
_atom_site_U_iso_or_equiv
_atom_site_adp_type
_atom_site_occupancy
_atom_site_site_symmetry_order
_atom_site_calc_flag
_atom_site_refinement_flags_posn
_atom_site_refinement_flags_adp
_atom_site_refinement_flags_occupancy
_atom_site_disorder_assembly
_atom_site_disorder_group
Ge1 Ge 0.48101(2) 0.25387(2) 0.17825(2) 0.02351(6) Uani 1 1 d . . . . .
Cl1 Cl 0.30122(5) 0.28791(3) 0.07290(3) 0.03212(10) Uani 1 1 d . . . . .
P1 P 0.32261(4) 0.13241(3) 0.24150(2) 0.02060(9) Uani 1 1 d . . . . .
P2 P 0.33107(5) 0.36698(3) 0.24575(3) 0.02583(10) Uani 1 1 d . . . . .
C1 C 0.58031(19) 0.21384(11) 0.35520(10) 0.0233(3) Uani 1 1 d . . . . .
H1 H 0.4759 0.2238 0.3700 0.028 Uiso 1 1 calc R U . . .
C2 C 0.64830(19) 0.12897(12) 0.35096(10) 0.0247(3) Uani 1 1 d . . . . .
C3 C 0.8027(2) 0.11238(14) 0.33340(11) 0.0325(4) Uani 1 1 d . . . . .
H3 H 0.8468 0.0534 0.3313 0.039 Uiso 1 1 calc R U . . .
C4 C 0.8915(2) 0.18255(15) 0.31907(12) 0.0383(5) Uani 1 1 d . . . . .
H4 H 0.9979 0.1717 0.3084 0.046 Uiso 1 1 calc R U . . .
C5 C 0.8257(2) 0.26880(14) 0.32019(12) 0.0357(4) Uani 1 1 d . . . . .
H5 H 0.8863 0.3174 0.3095 0.043 Uiso 1 1 calc R U . . .
C6 C 0.6710(2) 0.28384(12) 0.33693(10) 0.0273(4) Uani 1 1 d . . . . .
C7 C 0.42482(18) 0.05234(11) 0.32855(10) 0.0217(3) Uani 1 1 d . . . . .
C8 C 0.6005(2) -0.02491(12) 0.42350(11) 0.0320(4) Uani 1 1 d . . . . .
H8 H 0.6903 -0.0400 0.4574 0.038 Uiso 1 1 calc R U . . .
C9 C 0.4908(2) -0.07777(12) 0.42090(11) 0.0328(4) Uani 1 1 d . . . . .
H9 H 0.4886 -0.1377 0.4525 0.039 Uiso 1 1 calc R U . . .
C10 C 0.2351(2) -0.06180(12) 0.34874(11) 0.0311(4) Uani 1 1 d . . . . .
H10 H 0.1758 -0.0142 0.3055 0.037 Uiso 1 1 calc R U . . .
C11 C 0.1418(3) -0.07473(15) 0.42713(13) 0.0435(5) Uani 1 1 d . . . . .
H11A H 0.1982 -0.1211 0.4705 0.065 Uiso 1 1 calc R U . . .
H11B H 0.0427 -0.0937 0.4169 0.065 Uiso 1 1 calc R U . . .
H11C H 0.1246 -0.0177 0.4444 0.065 Uiso 1 1 calc R U . . .
C12 C 0.2662(3) -0.14683(14) 0.31683(14) 0.0415(5) Uani 1 1 d . . . . .
H12A H 0.3258 -0.1343 0.2665 0.062 Uiso 1 1 calc R U . . .
H12B H 0.1684 -0.1665 0.3051 0.062 Uiso 1 1 calc R U . . .
H12C H 0.3243 -0.1946 0.3583 0.062 Uiso 1 1 calc R U . . .
C13 C 0.4648(2) 0.41262(12) 0.30321(11) 0.0307(4) Uani 1 1 d . . . . .
C14 C 0.6664(3) 0.42969(14) 0.37733(12) 0.0413(5) Uani 1 1 d . . . . .
H14 H 0.7623 0.4177 0.4058 0.050 Uiso 1 1 calc R U . . .
C15 C 0.5671(3) 0.50423(14) 0.36769(13) 0.0466(5) Uani 1 1 d . . . . .
H15 H 0.5802 0.5558 0.3878 0.056 Uiso 1 1 calc R U . . .
C16 C 0.3015(3) 0.56021(14) 0.30706(14) 0.0503(6) Uani 1 1 d . . . . .
H16 H 0.2234 0.5353 0.2788 0.060 Uiso 1 1 calc R U . . .
C17 C 0.3385(4) 0.64832(15) 0.25135(16) 0.0692(9) Uani 1 1 d . . . . .
H17A H 0.4132 0.6742 0.2789 0.104 Uiso 1 1 calc R U . . .
H17B H 0.2444 0.6908 0.2391 0.104 Uiso 1 1 calc R U . . .
H17C H 0.3818 0.6367 0.2001 0.104 Uiso 1 1 calc R U . . .
C18 C 0.2367(4) 0.57391(18) 0.38858(17) 0.0697(8) Uani 1 1 d . . . . .
H18A H 0.2157 0.5158 0.4231 0.105 Uiso 1 1 calc R U . . .
H18B H 0.1412 0.6154 0.3785 0.105 Uiso 1 1 calc R U . . .
H18C H 0.3115 0.5993 0.4165 0.105 Uiso 1 1 calc R U . . .
C19 C 0.2911(2) 0.46386(11) 0.15689(10) 0.0245(3) Uani 1 1 d . . . . .
C20 C 0.1361(2) 0.48688(12) 0.13245(12) 0.0300(4) Uani 1 1 d . . . . .
C21 C 0.0942(2) 0.55870(12) 0.06589(12) 0.0329(4) Uani 1 1 d . . . . .
H21 H -0.0107 0.5729 0.0492 0.039 Uiso 1 1 calc R U . . .
C22 C 0.2016(2) 0.61009(12) 0.02324(11) 0.0304(4) Uani 1 1 d . . . . .
C23 C 0.3553(2) 0.58575(11) 0.04663(11) 0.0272(4) Uani 1 1 d . . . . .
H23 H 0.4303 0.6197 0.0172 0.033 Uiso 1 1 calc R U . . .
C24 C 0.40274(19) 0.51307(11) 0.11191(10) 0.0239(3) Uani 1 1 d . . . . .
C25 C 0.0114(2) 0.43607(14) 0.17748(15) 0.0431(5) Uani 1 1 d . . . . .
H25A H 0.0042 0.4451 0.2334 0.065 Uiso 1 1 calc R U . . .
H25B H 0.0361 0.3716 0.1797 0.065 Uiso 1 1 calc R U . . .
H25C H -0.0870 0.4585 0.1485 0.065 Uiso 1 1 calc R U . . .
C26 C 0.1514(3) 0.69011(14) -0.04605(14) 0.0435(5) Uani 1 1 d . . . . .
H26A H 0.0472 0.6861 -0.0641 0.065 Uiso 1 1 calc R U . . .
H26B H 0.2218 0.6905 -0.0919 0.065 Uiso 1 1 calc R U . . .
H26C H 0.1523 0.7458 -0.0272 0.065 Uiso 1 1 calc R U . . .
C27 C 0.5725(2) 0.49229(12) 0.13134(11) 0.0284(4) Uani 1 1 d . . . . .
H27A H 0.6302 0.5189 0.0831 0.043 Uiso 1 1 calc R U . . .
H27B H 0.6009 0.4268 0.1461 0.043 Uiso 1 1 calc R U . . .
H27C H 0.5965 0.5177 0.1774 0.043 Uiso 1 1 calc R U . . .
C28 C 0.34615(19) 0.05531(11) 0.17048(10) 0.0224(3) Uani 1 1 d . . . . .
C29 C 0.4866(2) 0.00557(11) 0.15683(10) 0.0257(3) Uani 1 1 d . . . . .
C30 C 0.4873(2) -0.05650(12) 0.10813(11) 0.0314(4) Uani 1 1 d . . . . .
H30 H 0.5820 -0.0898 0.0994 0.038 Uiso 1 1 calc R U . . .
C31 C 0.3557(2) -0.07150(13) 0.07206(11) 0.0331(4) Uani 1 1 d . . . . .
C32 C 0.2198(2) -0.01948(13) 0.08275(11) 0.0321(4) Uani 1 1 d . . . . .
H32 H 0.1288 -0.0270 0.0563 0.039 Uiso 1 1 calc R U . . .
C33 C 0.2120(2) 0.04341(11) 0.13090(11) 0.0263(3) Uani 1 1 d . . . . .
C34 C 0.6385(2) 0.01410(13) 0.19291(12) 0.0319(4) Uani 1 1 d . . . . .
H34A H 0.6508 -0.0251 0.2483 0.048 Uiso 1 1 calc R U . . .
H34B H 0.6420 0.0769 0.1956 0.048 Uiso 1 1 calc R U . . .
H34C H 0.7217 -0.0039 0.1584 0.048 Uiso 1 1 calc R U . . .
C35 C 0.3600(3) -0.14300(15) 0.02338(14) 0.0476(5) Uani 1 1 d . . . . .
H35A H 0.4596 -0.1484 -0.0033 0.071 Uiso 1 1 calc R U . . .
H35B H 0.2779 -0.1260 -0.0184 0.071 Uiso 1 1 calc R U . . .
H35C H 0.3453 -0.2010 0.0603 0.071 Uiso 1 1 calc R U . . .
C36 C 0.0572(2) 0.09501(13) 0.14003(13) 0.0365(4) Uani 1 1 d . . . . .
H36A H -0.0140 0.0886 0.0978 0.055 Uiso 1 1 calc R U . . .
H36B H 0.0684 0.1590 0.1337 0.055 Uiso 1 1 calc R U . . .
H36C H 0.0168 0.0709 0.1945 0.055 Uiso 1 1 calc R U . . .
N1 N 0.55783(16) 0.05591(9) 0.36729(9) 0.0243(3) Uani 1 1 d . . . . .
N2 N 0.38149(17) -0.02920(9) 0.36380(9) 0.0266(3) Uani 1 1 d . . . . .
N3 N 0.60234(19) 0.37264(10) 0.33749(9) 0.0306(3) Uani 1 1 d . . . . .
N4 N 0.4418(2) 0.49371(10) 0.32333(10) 0.0391(4) Uani 1 1 d . . . . .
Ge2A Ge 0.15698(14) 0.29983(8) 0.51508(9) 0.0649(3) Uani 0.6977(18) 1 d D . P A 1
Cl2A Cl 0.1930(6) 0.1904(3) 0.4424(3) 0.0415(10) Uani 0.6977(18) 1 d D . P A 1
Cl3A Cl 0.4101(6) 0.3245(5) 0.5156(4) 0.0374(6) Uani 0.6977(18) 1 d D . P A 1
Cl4A Cl 0.15542(12) 0.20224(9) 0.64015(6) 0.0774(4) Uani 0.6977(18) 1 d D . P A 1
Ge2B Ge 0.1599(3) 0.27289(17) 0.53333(13) 0.0483(6) Uani 0.3023(18) 1 d D . P A 2
Cl2B Cl 0.1946(10) 0.1875(4) 0.4380(5) 0.0216(14) Uani 0.3023(18) 1 d D . P A 2
Cl3B Cl 0.4054(14) 0.3126(12) 0.5254(10) 0.045(3) Uani 0.3023(18) 1 d D . P A 2
Cl4B Cl 0.0351(2) 0.39513(14) 0.44930(17) 0.0632(7) Uani 0.3023(18) 1 d D . P A 2

loop_
_atom_site_aniso_label
_atom_site_aniso_U_11
_atom_site_aniso_U_22
_atom_site_aniso_U_33
_atom_site_aniso_U_23
_atom_site_aniso_U_13
_atom_site_aniso_U_12
Ge1 0.02531(10) 0.02117(10) 0.02590(11) -0.00802(8) 0.00307(7) -0.00548(7)
Cl1 0.0406(2) 0.0275(2) 0.0281(2) -0.00617(16) -0.00441(17) -0.00376(17)
P1 0.01929(19) 0.01779(19) 0.0256(2) -0.00729(15) 0.00014(15) -0.00164(14)
P2 0.0322(2) 0.0186(2) 0.0279(2) -0.00748(16) 0.00432(17) -0.00444(16)
C1 0.0224(8) 0.0265(8) 0.0225(8) -0.0080(6) 0.0000(6) -0.0047(6)
C2 0.0245(8) 0.0280(9) 0.0232(8) -0.0085(7) -0.0020(6) -0.0040(7)
C3 0.0246(9) 0.0421(10) 0.0343(9) -0.0188(8) -0.0036(7) 0.0020(7)
C4 0.0220(9) 0.0608(13) 0.0394(10) -0.0244(10) 0.0021(8) -0.0088(8)
C5 0.0324(10) 0.0490(12) 0.0325(10) -0.0157(8) 0.0033(8) -0.0205(9)
C6 0.0329(9) 0.0292(9) 0.0226(8) -0.0092(7) 0.0007(7) -0.0089(7)
C7 0.0238(8) 0.0186(7) 0.0246(8) -0.0095(6) 0.0026(6) -0.0017(6)
C8 0.0414(10) 0.0240(9) 0.0290(9) -0.0060(7) -0.0076(8) 0.0032(7)
C9 0.0485(11) 0.0206(8) 0.0281(9) -0.0041(7) -0.0032(8) -0.0017(8)
C10 0.0380(10) 0.0252(9) 0.0331(9) -0.0089(7) 0.0049(8) -0.0125(7)
C11 0.0508(12) 0.0433(12) 0.0421(11) -0.0153(9) 0.0149(10) -0.0192(10)
C12 0.0533(13) 0.0322(10) 0.0466(12) -0.0193(9) 0.0073(10) -0.0156(9)
C13 0.0482(11) 0.0206(8) 0.0254(9) -0.0076(7) 0.0049(8) -0.0085(7)
C14 0.0605(13) 0.0364(11) 0.0343(10) -0.0139(8) -0.0027(9) -0.0236(10)
C15 0.0806(16) 0.0313(11) 0.0359(11) -0.0164(9) -0.0002(10) -0.0213(11)
C16 0.0808(17) 0.0273(10) 0.0437(12) -0.0176(9) -0.0006(11) 0.0084(10)
C17 0.131(3) 0.0273(11) 0.0464(13) -0.0118(10) 0.0012(15) 0.0083(13)
C18 0.104(2) 0.0469(14) 0.0562(15) -0.0192(12) 0.0153(15) 0.0132(14)
C19 0.0282(8) 0.0181(8) 0.0292(8) -0.0093(6) 0.0027(7) -0.0036(6)
C20 0.0252(9) 0.0244(9) 0.0428(10) -0.0127(8) 0.0052(7) -0.0040(7)
C21 0.0243(9) 0.0293(9) 0.0460(11) -0.0123(8) -0.0030(8) 0.0002(7)
C22 0.0321(9) 0.0247(9) 0.0343(9) -0.0080(7) -0.0036(7) -0.0005(7)
C23 0.0293(9) 0.0242(8) 0.0299(9) -0.0080(7) 0.0023(7) -0.0068(7)
C24 0.0253(8) 0.0223(8) 0.0270(8) -0.0111(7) 0.0008(7) -0.0040(6)
C25 0.0266(10) 0.0356(11) 0.0667(14) -0.0095(10) 0.0090(9) -0.0082(8)
C26 0.0412(11) 0.0366(11) 0.0472(12) -0.0003(9) -0.0108(9) -0.0003(9)
C27 0.0253(9) 0.0281(9) 0.0326(9) -0.0075(7) -0.0005(7) -0.0053(7)
C28 0.0265(8) 0.0190(8) 0.0227(8) -0.0063(6) 0.0009(6) -0.0040(6)
C29 0.0276(9) 0.0247(8) 0.0255(8) -0.0080(7) 0.0013(7) -0.0025(7)
C30 0.0357(10) 0.0291(9) 0.0313(9) -0.0128(7) 0.0043(7) -0.0009(7)
C31 0.0455(11) 0.0297(9) 0.0280(9) -0.0130(7) 0.0008(8) -0.0080(8)
C32 0.0370(10) 0.0328(9) 0.0296(9) -0.0094(7) -0.0063(7) -0.0116(8)
C33 0.0278(9) 0.0229(8) 0.0278(8) -0.0041(7) -0.0025(7) -0.0051(7)
C34 0.0247(9) 0.0366(10) 0.0377(10) -0.0184(8) 0.0012(7) 0.0014(7)
C35 0.0647(15) 0.0440(12) 0.0432(12) -0.0264(10) -0.0005(10) -0.0108(10)
C36 0.0265(9) 0.0366(10) 0.0481(11) -0.0137(9) -0.0098(8) -0.0017(8)
N1 0.0263(7) 0.0209(7) 0.0261(7) -0.0080(6) -0.0013(6) 0.0003(5)
N2 0.0358(8) 0.0194(7) 0.0261(7) -0.0071(6) 0.0025(6) -0.0059(6)
N3 0.0436(9) 0.0249(7) 0.0272(7) -0.0091(6) -0.0006(6) -0.0131(6)
N4 0.0668(12) 0.0216(8) 0.0317(8) -0.0117(6) 0.0010(8) -0.0064(7)
Ge2A 0.0363(3) 0.0478(6) 0.1217(9) -0.0452(5) 0.0098(4) -0.0001(3)
Cl2A 0.0388(17) 0.0483(17) 0.0385(14) -0.0093(10) -0.0056(10) -0.0113(12)
Cl3A 0.0470(8) 0.0285(18) 0.0428(8) -0.0153(13) 0.0052(6) -0.0154(7)
Cl4A 0.0721(6) 0.1236(10) 0.0638(6) -0.0585(6) 0.0373(5) -0.0513(6)
Ge2B 0.0542(9) 0.0610(15) 0.0460(7) -0.0357(9) 0.0252(6) -0.0280(10)
Cl2B 0.024(3) 0.016(2) 0.024(2) -0.0057(15) -0.0036(16) 0.0016(16)
Cl3B 0.049(2) 0.023(3) 0.065(6) -0.013(3) 0.006(2) -0.0127(15)
Cl4B 0.0356(10) 0.0479(11) 0.1108(19) -0.0317(11) -0.0039(10) 0.0024(8)

loop_
_atom_type_symbol
_atom_type_description
_atom_type_scat_dispersion_real
_atom_type_scat_dispersion_imag
_atom_type_scat_source
C C 0.0181 0.0091 'International Tables Vol C Tables 4.2.6.8 and 6.1.1.4'
H H 0.0000 0.0000 'International Tables Vol C Tables 4.2.6.8 and 6.1.1.4'
N N 0.0311 0.0180 'International Tables Vol C Tables 4.2.6.8 and 6.1.1.4'
P P 0.2955 0.4335 'International Tables Vol C Tables 4.2.6.8 and 6.1.1.4'
Cl Cl 0.3639 0.7018 'International Tables Vol C Tables 4.2.6.8 and 6.1.1.4'
Ge Ge -1.0885 0.8855 'International Tables Vol C Tables 4.2.6.8 and 6.1.1.4'

loop_
_geom_angle_atom_site_label_1
_geom_angle_atom_site_label_2
_geom_angle_atom_site_label_3
_geom_angle
_geom_angle_site_symmetry_1
_geom_angle_site_symmetry_3
_geom_angle_publ_flag
Cl1 Ge1 P1 84.706(16) . . ?
Cl1 Ge1 P2 90.094(17) . . ?
P1 Ge1 P2 92.861(16) . . ?
C7 P1 C28 95.52(7) . . ?
C7 P1 Ge1 111.01(5) . . ?
C28 P1 Ge1 103.31(5) . . ?
C13 P2 C19 99.52(8) . . ?
C13 P2 Ge1 108.77(6) . . ?
C19 P2 Ge1 100.61(5) . . ?
C2 C1 C6 117.29(16) . . ?
C2 C1 H1 121.4 . . ?
C6 C1 H1 121.4 . . ?
C1 C2 C3 122.04(16) . . ?
C1 C2 N1 118.90(15) . . ?
C3 C2 N1 119.04(16) . . ?
C4 C3 C2 119.27(18) . . ?
C4 C3 H3 120.4 . . ?
C2 C3 H3 120.4 . . ?
C3 C4 C5 120.06(17) . . ?
C3 C4 H4 120.0 . . ?
C5 C4 H4 120.0 . . ?
C4 C5 C6 119.58(17) . . ?
C4 C5 H5 120.2 . . ?
C6 C5 H5 120.2 . . ?
C5 C6 C1 121.64(17) . . ?
C5 C6 N3 119.83(16) . . ?
C1 C6 N3 118.51(16) . . ?
N2 C7 N1 105.40(14) . . ?
N2 C7 P1 123.85(12) . . ?
N1 C7 P1 130.61(12) . . ?
C9 C8 N1 106.76(16) . . ?
C9 C8 H8 126.6 . . ?
N1 C8 H8 126.6 . . ?
C8 C9 N2 107.44(16) . . ?
C8 C9 H9 126.3 . . ?
N2 C9 H9 126.3 . . ?
N2 C10 C12 110.22(16) . . ?
N2 C10 C11 109.04(15) . . ?
C12 C10 C11 113.20(16) . . ?
N2 C10 H10 108.1 . . ?
C12 C10 H10 108.1 . . ?
C11 C10 H10 108.1 . . ?
C10 C11 H11A 109.5 . . ?
C10 C11 H11B 109.5 . . ?
H11A C11 H11B 109.5 . . ?
C10 C11 H11C 109.5 . . ?
H11A C11 H11C 109.5 . . ?
H11B C11 H11C 109.5 . . ?
C10 C12 H12A 109.5 . . ?
C10 C12 H12B 109.5 . . ?
H12A C12 H12B 109.5 . . ?
C10 C12 H12C 109.5 . . ?
H12A C12 H12C 109.5 . . ?
H12B C12 H12C 109.5 . . ?
N3 C13 N4 105.54(16) . . ?
N3 C13 P2 128.25(13) . . ?
N4 C13 P2 126.15(16) . . ?
C15 C14 N3 106.6(2) . . ?
C15 C14 H14 126.7 . . ?
N3 C14 H14 126.7 . . ?
C14 C15 N4 108.17(17) . . ?
C14 C15 H15 125.9 . . ?
N4 C15 H15 125.9 . . ?
N4 C16 C17 110.1(2) . . ?
N4 C16 C18 108.9(2) . . ?
C17 C16 C18 111.76(19) . . ?
N4 C16 H16 108.6 . . ?
C17 C16 H16 108.6 . . ?
C18 C16 H16 108.6 . . ?
C16 C17 H17A 109.5 . . ?
C16 C17 H17B 109.5 . . ?
H17A C17 H17B 109.5 . . ?
C16 C17 H17C 109.5 . . ?
H17A C17 H17C 109.5 . . ?
H17B C17 H17C 109.5 . . ?
C16 C18 H18A 109.5 . . ?
C16 C18 H18B 109.5 . . ?
H18A C18 H18B 109.5 . . ?
C16 C18 H18C 109.5 . . ?
H18A C18 H18C 109.5 . . ?
H18B C18 H18C 109.5 . . ?
C20 C19 C24 119.16(16) . . ?
C20 C19 P2 115.48(13) . . ?
C24 C19 P2 125.33(13) . . ?
C21 C20 C19 119.90(16) . . ?
C21 C20 C25 118.42(17) . . ?
C19 C20 C25 121.68(17) . . ?
C22 C21 C20 121.64(17) . . ?
C22 C21 H21 119.2 . . ?
C20 C21 H21 119.2 . . ?
C21 C22 C23 118.16(17) . . ?
C21 C22 C26 120.27(17) . . ?
C23 C22 C26 121.58(17) . . ?
C22 C23 C24 122.07(16) . . ?
C22 C23 H23 119.0 . . ?
C24 C23 H23 119.0 . . ?
C23 C24 C19 119.00(16) . . ?
C23 C24 C27 117.52(15) . . ?
C19 C24 C27 123.48(15) . . ?
C20 C25 H25A 109.5 . . ?
C20 C25 H25B 109.5 . . ?
H25A C25 H25B 109.5 . . ?
C20 C25 H25C 109.5 . . ?
H25A C25 H25C 109.5 . . ?
H25B C25 H25C 109.5 . . ?
C22 C26 H26A 109.5 . . ?
C22 C26 H26B 109.5 . . ?
H26A C26 H26B 109.5 . . ?
C22 C26 H26C 109.5 . . ?
H26A C26 H26C 109.5 . . ?
H26B C26 H26C 109.5 . . ?
C24 C27 H27A 109.5 . . ?
C24 C27 H27B 109.5 . . ?
H27A C27 H27B 109.5 . . ?
C24 C27 H27C 109.5 . . ?
H27A C27 H27C 109.5 . . ?
H27B C27 H27C 109.5 . . ?
C33 C28 C29 118.58(15) . . ?
C33 C28 P1 116.78(13) . . ?
C29 C28 P1 124.57(13) . . ?
C30 C29 C28 119.30(16) . . ?
C30 C29 C34 116.69(16) . . ?
C28 C29 C34 124.00(15) . . ?
C31 C30 C29 122.54(17) . . ?
C31 C30 H30 118.7 . . ?
C29 C30 H30 118.7 . . ?
C30 C31 C32 117.70(16) . . ?
C30 C31 C35 120.86(19) . . ?
C32 C31 C35 121.44(18) . . ?
C31 C32 C33 122.27(17) . . ?
C31 C32 H32 118.9 . . ?
C33 C32 H32 118.9 . . ?
C32 C33 C28 119.50(16) . . ?
C32 C33 C36 117.93(16) . . ?
C28 C33 C36 122.56(16) . . ?
C29 C34 H34A 109.5 . . ?
C29 C34 H34B 109.5 . . ?
H34A C34 H34B 109.5 . . ?
C29 C34 H34C 109.5 . . ?
H34A C34 H34C 109.5 . . ?
H34B C34 H34C 109.5 . . ?
C31 C35 H35A 109.5 . . ?
C31 C35 H35B 109.5 . . ?
H35A C35 H35B 109.5 . . ?
C31 C35 H35C 109.5 . . ?
H35A C35 H35C 109.5 . . ?
H35B C35 H35C 109.5 . . ?
C33 C36 H36A 109.5 . . ?
C33 C36 H36B 109.5 . . ?
H36A C36 H36B 109.5 . . ?
C33 C36 H36C 109.5 . . ?
H36A C36 H36C 109.5 . . ?
H36B C36 H36C 109.5 . . ?
C7 N1 C8 110.20(14) . . ?
C7 N1 C2 126.33(14) . . ?
C8 N1 C2 123.37(15) . . ?
C7 N2 C9 110.10(15) . . ?
C7 N2 C10 126.23(15) . . ?
C9 N2 C10 123.57(15) . . ?
C13 N3 C14 110.10(16) . . ?
C13 N3 C6 126.02(15) . . ?
C14 N3 C6 123.82(17) . . ?
C13 N4 C15 109.54(18) . . ?
C13 N4 C16 127.01(19) . . ?
C15 N4 C16 123.31(17) . . ?
Cl4A Ge2A Cl2A 95.37(13) . . ?
Cl4A Ge2A Cl3A 98.1(2) . . ?
Cl2A Ge2A Cl3A 95.82(18) . . ?
Cl4B Ge2B Cl2B 96.2(2) . . ?
Cl4B Ge2B Cl3B 100.2(5) . . ?
Cl2B Ge2B Cl3B 95.3(4) . . ?

loop_
_geom_bond_atom_site_label_1
_geom_bond_atom_site_label_2
_geom_bond_distance
_geom_bond_site_symmetry_2
_geom_bond_publ_flag
Ge1 Cl1 2.3072(5) . ?
Ge1 P1 2.4893(5) . ?
Ge1 P2 2.5226(5) . ?
P1 C7 1.8358(17) . ?
P1 C28 1.8610(16) . ?
P2 C13 1.8291(19) . ?
P2 C19 1.8444(17) . ?
C1 C2 1.384(2) . ?
C1 C6 1.389(2) . ?
C1 H1 0.9500 . ?
C2 C3 1.388(2) . ?
C2 N1 1.425(2) . ?
C3 C4 1.380(3) . ?
C3 H3 0.9500 . ?
C4 C5 1.384(3) . ?
C4 H4 0.9500 . ?
C5 C6 1.385(3) . ?
C5 H5 0.9500 . ?
C6 N3 1.425(2) . ?
C7 N2 1.351(2) . ?
C7 N1 1.356(2) . ?
C8 C9 1.340(3) . ?
C8 N1 1.384(2) . ?
C8 H8 0.9500 . ?
C9 N2 1.381(2) . ?
C9 H9 0.9500 . ?
C10 N2 1.479(2) . ?
C10 C12 1.519(3) . ?
C10 C11 1.525(3) . ?
C10 H10 1.0000 . ?
C11 H11A 0.9800 . ?
C11 H11B 0.9800 . ?
C11 H11C 0.9800 . ?
C12 H12A 0.9800 . ?
C12 H12B 0.9800 . ?
C12 H12C 0.9800 . ?
C13 N3 1.355(3) . ?
C13 N4 1.357(2) . ?
C14 C15 1.330(3) . ?
C14 N3 1.392(2) . ?
C14 H14 0.9500 . ?
C15 N4 1.382(3) . ?
C15 H15 0.9500 . ?
C16 N4 1.486(3) . ?
C16 C17 1.521(3) . ?
C16 C18 1.524(3) . ?
C16 H16 1.0000 . ?
C17 H17A 0.9800 . ?
C17 H17B 0.9800 . ?
C17 H17C 0.9800 . ?
C18 H18A 0.9800 . ?
C18 H18B 0.9800 . ?
C18 H18C 0.9800 . ?
C19 C20 1.405(3) . ?
C19 C24 1.411(2) . ?
C20 C21 1.390(3) . ?
C20 C25 1.511(3) . ?
C21 C22 1.385(3) . ?
C21 H21 0.9500 . ?
C22 C23 1.391(3) . ?
C22 C26 1.505(3) . ?
C23 C24 1.394(2) . ?
C23 H23 0.9500 . ?
C24 C27 1.508(2) . ?
C25 H25A 0.9800 . ?
C25 H25B 0.9800 . ?
C25 H25C 0.9800 . ?
C26 H26A 0.9800 . ?
C26 H26B 0.9800 . ?
C26 H26C 0.9800 . ?
C27 H27A 0.9800 . ?
C27 H27B 0.9800 . ?
C27 H27C 0.9800 . ?
C28 C33 1.411(2) . ?
C28 C29 1.414(2) . ?
C29 C30 1.394(2) . ?
C29 C34 1.504(2) . ?
C30 C31 1.379(3) . ?
C30 H30 0.9500 . ?
C31 C32 1.386(3) . ?
C31 C35 1.512(3) . ?
C32 C33 1.393(3) . ?
C32 H32 0.9500 . ?
C33 C36 1.512(2) . ?
C34 H34A 0.9800 . ?
C34 H34B 0.9800 . ?
C34 H34C 0.9800 . ?
C35 H35A 0.9800 . ?
C35 H35B 0.9800 . ?
C35 H35C 0.9800 . ?
C36 H36A 0.9800 . ?
C36 H36B 0.9800 . ?
C36 H36C 0.9800 . ?
Ge2A Cl4A 2.2739(18) . ?
Ge2A Cl2A 2.289(4) . ?
Ge2A Cl3A 2.298(5) . ?
Ge2B Cl4B 2.237(3) . ?
Ge2B Cl2B 2.291(8) . ?
Ge2B Cl3B 2.303(11) . ?

loop_
_geom_torsion_atom_site_label_1
_geom_torsion_atom_site_label_2
_geom_torsion_atom_site_label_3
_geom_torsion_atom_site_label_4
_geom_torsion
_geom_torsion_site_symmetry_1
_geom_torsion_site_symmetry_2
_geom_torsion_site_symmetry_3
_geom_torsion_site_symmetry_4
_geom_torsion_publ_flag
C6 C1 C2 C3 3.3(2) . . . . ?
C6 C1 C2 N1 -178.45(15) . . . . ?
C1 C2 C3 C4 -0.5(3) . . . . ?
N1 C2 C3 C4 -178.79(16) . . . . ?
C2 C3 C4 C5 -1.6(3) . . . . ?
C3 C4 C5 C6 0.9(3) . . . . ?
C4 C5 C6 C1 2.0(3) . . . . ?
C4 C5 C6 N3 -179.47(17) . . . . ?
C2 C1 C6 C5 -4.0(2) . . . . ?
C2 C1 C6 N3 177.44(15) . . . . ?
C28 P1 C7 N2 -59.52(15) . . . . ?
Ge1 P1 C7 N2 -166.07(12) . . . . ?
C28 P1 C7 N1 115.46(15) . . . . ?
Ge1 P1 C7 N1 8.90(17) . . . . ?
N1 C8 C9 N2 -0.3(2) . . . . ?
C19 P2 C13 N3 -132.34(17) . . . . ?
Ge1 P2 C13 N3 -27.61(18) . . . . ?
C19 P2 C13 N4 50.79(18) . . . . ?
Ge1 P2 C13 N4 155.52(15) . . . . ?
N3 C14 C15 N4 0.7(2) . . . . ?
C13 P2 C19 C20 -135.70(14) . . . . ?
Ge1 P2 C19 C20 112.99(12) . . . . ?
C13 P2 C19 C24 46.17(16) . . . . ?
Ge1 P2 C19 C24 -65.14(14) . . . . ?
C24 C19 C20 C21 -1.5(3) . . . . ?
P2 C19 C20 C21 -179.75(14) . . . . ?
C24 C19 C20 C25 179.29(17) . . . . ?
P2 C19 C20 C25 1.0(2) . . . . ?
C19 C20 C21 C22 -1.2(3) . . . . ?
C25 C20 C21 C22 177.99(18) . . . . ?
C20 C21 C22 C23 2.6(3) . . . . ?
C20 C21 C22 C26 -177.10(18) . . . . ?
C21 C22 C23 C24 -1.2(3) . . . . ?
C26 C22 C23 C24 178.48(18) . . . . ?
C22 C23 C24 C19 -1.5(3) . . . . ?
C22 C23 C24 C27 179.44(16) . . . . ?
C20 C19 C24 C23 2.8(2) . . . . ?
P2 C19 C24 C23 -179.13(12) . . . . ?
C20 C19 C24 C27 -178.17(16) . . . . ?
P2 C19 C24 C27 -0.1(2) . . . . ?
C7 P1 C28 C33 128.52(13) . . . . ?
Ge1 P1 C28 C33 -118.34(12) . . . . ?
C7 P1 C28 C29 -48.49(15) . . . . ?
Ge1 P1 C28 C29 64.66(15) . . . . ?
C33 C28 C29 C30 -3.0(2) . . . . ?
P1 C28 C29 C30 173.96(13) . . . . ?
C33 C28 C29 C34 177.92(16) . . . . ?
P1 C28 C29 C34 -5.1(2) . . . . ?
C28 C29 C30 C31 0.2(3) . . . . ?
C34 C29 C30 C31 179.36(17) . . . . ?
C29 C30 C31 C32 2.7(3) . . . . ?
C29 C30 C31 C35 -176.71(18) . . . . ?
C30 C31 C32 C33 -2.8(3) . . . . ?
C35 C31 C32 C33 176.58(18) . . . . ?
C31 C32 C33 C28 0.0(3) . . . . ?
C31 C32 C33 C36 -178.59(17) . . . . ?
C29 C28 C33 C32 2.9(2) . . . . ?
P1 C28 C33 C32 -174.32(13) . . . . ?
C29 C28 C33 C36 -178.57(16) . . . . ?
P1 C28 C33 C36 4.2(2) . . . . ?
N2 C7 N1 C8 2.93(18) . . . . ?
P1 C7 N1 C8 -172.74(13) . . . . ?
N2 C7 N1 C2 179.60(15) . . . . ?
P1 C7 N1 C2 3.9(2) . . . . ?
C9 C8 N1 C7 -1.6(2) . . . . ?
C9 C8 N1 C2 -178.41(16) . . . . ?
C1 C2 N1 C7 56.1(2) . . . . ?
C3 C2 N1 C7 -125.57(18) . . . . ?
C1 C2 N1 C8 -127.66(18) . . . . ?
C3 C2 N1 C8 50.7(2) . . . . ?
N1 C7 N2 C9 -3.15(18) . . . . ?
P1 C7 N2 C9 172.90(12) . . . . ?
N1 C7 N2 C10 173.34(15) . . . . ?
P1 C7 N2 C10 -10.6(2) . . . . ?
C8 C9 N2 C7 2.2(2) . . . . ?
C8 C9 N2 C10 -174.37(16) . . . . ?
C12 C10 N2 C7 120.92(19) . . . . ?
C11 C10 N2 C7 -114.24(19) . . . . ?
C12 C10 N2 C9 -63.0(2) . . . . ?
C11 C10 N2 C9 61.8(2) . . . . ?
N4 C13 N3 C14 -1.3(2) . . . . ?
P2 C13 N3 C14 -178.71(14) . . . . ?
N4 C13 N3 C6 176.09(16) . . . . ?
P2 C13 N3 C6 -1.3(3) . . . . ?
C15 C14 N3 C13 0.4(2) . . . . ?
C15 C14 N3 C6 -177.10(17) . . . . ?
C5 C6 N3 C13 136.14(19) . . . . ?
C1 C6 N3 C13 -45.3(2) . . . . ?
C5 C6 N3 C14 -46.8(3) . . . . ?
C1 C6 N3 C14 131.81(19) . . . . ?
N3 C13 N4 C15 1.8(2) . . . . ?
P2 C13 N4 C15 179.22(15) . . . . ?
N3 C13 N4 C16 -174.04(18) . . . . ?
P2 C13 N4 C16 3.4(3) . . . . ?
C14 C15 N4 C13 -1.6(2) . . . . ?
C14 C15 N4 C16 174.41(19) . . . . ?
C17 C16 N4 C13 -118.2(2) . . . . ?
C18 C16 N4 C13 118.9(2) . . . . ?
C17 C16 N4 C15 66.5(3) . . . . ?
C18 C16 N4 C15 -56.4(3) . . . . ?
